data_1504949
loop_
_publ_author_name
'Luan, Xinjun'
'Mariz, Ronaldo'
'Robert, Carine'
'Gatti, Michele'
'Blumentritt, Sascha'
'Linden, Anthony'
'Dorta, Reto'

_publ_section_title
;
 Matching the chirality of monodentate N-heterocyclic carbene ligands: a
 case study on well-defined palladium complexes for the asymmetric
 alpha-arylation of amides.
;
_journal_issue 24
_journal_name_full 'Organic letters'
_journal_page_first 5569
_journal_page_last 5572
_journal_paper_doi 10.1021/ol8021808
_journal_volume 10
_journal_year 2008
_chemical_absolute_configuration ad
_chemical_formula_moiety 'C50 H47 Cl N2 Pd, C6 H14'
_chemical_formula_sum 'C56 H61 Cl N2 Pd'
_chemical_formula_weight 903.96
_chemical_name_systematic
; 
 ? 
;
_space_group_IT_number 4
_symmetry_cell_setting monoclinic
_symmetry_Int_Tables_number 4
_symmetry_space_group_name_Hall 'P 2yb'
_symmetry_space_group_name_H-M 'P 1 21 1'
_atom_sites_solution_hydrogens geom
_atom_sites_solution_primary heavy
_atom_sites_solution_secondary difmap
_audit_creation_date 08-07-22
_audit_creation_method SHELXL-97
_cell_angle_alpha 90.00
_cell_angle_beta 113.1693(12)
_cell_angle_gamma 90.00
_cell_formula_units_Z 2
_cell_length_a 12.3227(2)
_cell_length_b 15.8780(3)
_cell_length_c 13.5239(2)
_cell_measurement_reflns_used 60088
_cell_measurement_temperature 160(1)
_cell_measurement_theta_max 27.5
_cell_measurement_theta_min 2.0
_cell_volume 2432.67(7)
_computing_cell_refinement 'DENZO-SMN (Otwinowski & Minor, 1997)'
_computing_data_collection 'COLLECT (Nonius, 2000)'
_computing_data_reduction 'DENZO-SMN and SCALEPACK (Otwinowski & Minor, 1997)'
_computing_molecular_graphics 'ORTEPII (Johnson, 1976)'
_computing_publication_material 'SHELXL97 and PLATON (Spek, 2006)'
_computing_structure_refinement 'SHELXL97 (Sheldrick, 1997)'
_computing_structure_solution 'DIRDIF94 (Beurskens et al., 1994)'
_diffrn_ambient_temperature 160(1)
_diffrn_detector '65 mm CCD camera on \k goniostat'
_diffrn_detector_area_resol_mean 9
_diffrn_measured_fraction_theta_full 0.998
_diffrn_measured_fraction_theta_max 0.998
_diffrn_measurement_device_type 'Nonius KappaCCD area-detector diffractometer'
_diffrn_measurement_method '\f and \w scans with \k offsets'
_diffrn_radiation_monochromator 'horizontally mounted graphite crystal'
_diffrn_radiation_source 'Nonius FR590 sealed tube generator'
_diffrn_radiation_type 'Mo K\a'
_diffrn_radiation_wavelength 0.71073
_diffrn_reflns_av_R_equivalents 0.0575
_diffrn_reflns_av_sigmaI/netI 0.0388
_diffrn_reflns_limit_h_max 15
_diffrn_reflns_limit_h_min -15
_diffrn_reflns_limit_k_max 20
_diffrn_reflns_limit_k_min -20
_diffrn_reflns_limit_l_max 17
_diffrn_reflns_limit_l_min -17
_diffrn_reflns_number 57893
_diffrn_reflns_theta_full 27.48
_diffrn_reflns_theta_max 27.48
_diffrn_reflns_theta_min 2.08
_diffrn_standards_decay_% 0
_diffrn_standards_number 0
_exptl_absorpt_coefficient_mu 0.474
_exptl_absorpt_correction_T_max 0.935
_exptl_absorpt_correction_T_min 0.857
_exptl_absorpt_correction_type multi-scan
_exptl_absorpt_process_details '(Blessing, 1995)'
_exptl_crystal_colour colourless
_exptl_crystal_density_diffrn 1.234
_exptl_crystal_density_method 'not measured'
_exptl_crystal_description prism
_exptl_crystal_F_000 948
_exptl_crystal_size_max 0.22
_exptl_crystal_size_mid 0.17
_exptl_crystal_size_min 0.15
_refine_diff_density_max 0.636
_refine_diff_density_min -0.625
_refine_diff_density_rms 0.062
_refine_ls_abs_structure_details 'Flack & Bernardinelli (2000)'
_refine_ls_abs_structure_Flack -0.039(18)
_refine_ls_extinction_method none
_refine_ls_goodness_of_fit_ref 1.103
_refine_ls_hydrogen_treatment constr
_refine_ls_matrix_type full
_refine_ls_number_parameters 629
_refine_ls_number_reflns 11018
_refine_ls_number_restraints 331
_refine_ls_restrained_S_all 1.097
_refine_ls_R_factor_all 0.0480
_refine_ls_R_factor_gt 0.0382
_refine_ls_shift/su_max 0.001
_refine_ls_shift/su_mean 0.000
_refine_ls_structure_factor_coef Fsqd
_refine_ls_weighting_details 'w=1/[\s^2^(Fo^2^)+(0.0504P)^2^+0.4165P] where P=(Fo^2^+2Fc^2^)/3'
_refine_ls_weighting_scheme calc
_refine_ls_wR_factor_gt 0.0883
_refine_ls_wR_factor_ref 0.0925
_reflns_number_gt 9757
_reflns_number_total 11020
_reflns_threshold_expression 'I > 2\s(I)'
_cod_data_source_file ol8021808_si_001.cif
_cod_data_source_block DT0816
_cod_database_code 1504949

loop_
_symmetry_equiv_pos_as_xyz
'x, y, z'
'-x, y+1/2, -z'

loop_
_atom_site_label
_atom_site_type_symbol
_atom_site_fract_x
_atom_site_fract_y
_atom_site_fract_z
_atom_site_U_iso_or_equiv
_atom_site_adp_type
_atom_site_occupancy
_atom_site_symmetry_multiplicity
_atom_site_calc_flag
_atom_site_refinement_flags
_atom_site_disorder_assembly
_atom_site_disorder_group
Pd1 Pd 0.155983(15) 0.004057(18) 0.315275(15) 0.03513(6) Uani 1 1 d . . .
Cl1 Cl 0.33754(6) -0.01352(5) 0.46377(6) 0.0466(2) Uani 1 1 d . A .
N1 N 0.08009(19) -0.15523(14) 0.39474(18) 0.0296(5) Uani 1 1 d . . .
N3 N 0.13385(18) -0.17847(14) 0.26182(17) 0.0276(4) Uani 1 1 d . . .
C2 C 0.1157(2) -0.11816(18) 0.3233(2) 0.0284(5) Uani 1 1 d . A .
C4 C 0.1050(2) -0.26469(16) 0.2876(2) 0.0278(5) Uani 1 1 d . A .
H4 H 0.0321 -0.2849 0.2272 0.033 Uiso 1 1 calc R . .
C5 C 0.0758(2) -0.24850(17) 0.3876(2) 0.0296(5) Uani 1 1 d . A .
H5 H 0.1411 -0.2720 0.4524 0.036 Uiso 1 1 calc R . .
C6 C 0.0503(3) -0.11217(18) 0.4756(2) 0.0354(6) Uani 1 1 d . A .
C7 C -0.0605(3) -0.06817(19) 0.4393(3) 0.0415(7) Uani 1 1 d . . .
C8 C -0.1326(3) -0.0541(2) 0.3313(3) 0.0480(8) Uani 1 1 d . A .
H8 H -0.1090 -0.0752 0.2772 0.058 Uiso 1 1 calc R . .
C9 C -0.2375(3) -0.0102(2) 0.3014(3) 0.0591(10) Uani 1 1 d . . .
H9 H -0.2848 -0.0009 0.2275 0.071 Uiso 1 1 calc R A .
C10 C -0.2740(3) 0.0208(2) 0.3807(4) 0.0633(12) Uani 1 1 d . A .
H10 H -0.3463 0.0508 0.3601 0.076 Uiso 1 1 calc R . .
C11 C -0.2082(3) 0.0083(3) 0.4847(3) 0.0593(9) Uani 1 1 d . . .
H11 H -0.2346 0.0294 0.5372 0.071 Uiso 1 1 calc R A .
C12 C -0.0989(3) -0.0359(2) 0.5188(3) 0.0509(8) Uani 1 1 d . A .
C13 C -0.0267(4) -0.0463(2) 0.6282(3) 0.0608(10) Uani 1 1 d . . .
H13 H -0.0526 -0.0260 0.6813 0.073 Uiso 1 1 calc R A .
C14 C 0.0803(4) -0.0852(2) 0.6592(3) 0.0586(10) Uani 1 1 d . A .
H14 H 0.1291 -0.0892 0.7336 0.070 Uiso 1 1 calc R . .
C15 C 0.1206(3) -0.1200(2) 0.5825(3) 0.0433(8) Uani 1 1 d . . .
C16 C 0.1426(2) -0.16575(18) 0.1597(2) 0.0320(6) Uani 1 1 d . A .
C17 C 0.0350(3) -0.16427(19) 0.0668(2) 0.0377(6) Uani 1 1 d . . .
C18 C -0.0775(3) -0.1616(2) 0.0717(3) 0.0442(7) Uani 1 1 d . A .
H18 H -0.0827 -0.1610 0.1400 0.053 Uiso 1 1 calc R . .
C19 C -0.1790(3) -0.1601(2) -0.0192(3) 0.0565(9) Uani 1 1 d . . .
H19 H -0.2535 -0.1578 -0.0138 0.068 Uiso 1 1 calc R A .
C20 C -0.1727(4) -0.1619(2) -0.1213(3) 0.0634(11) Uani 1 1 d . A .
H20 H -0.2432 -0.1622 -0.1847 0.076 Uiso 1 1 calc R . .
C21 C -0.0667(4) -0.1631(3) -0.1290(3) 0.0642(11) Uani 1 1 d . . .
H21 H -0.0636 -0.1637 -0.1981 0.077 Uiso 1 1 calc R A .
C22 C 0.0389(3) -0.1637(2) -0.0368(2) 0.0504(8) Uani 1 1 d . A .
C23 C 0.1506(4) -0.1623(3) -0.0428(3) 0.0629(10) Uani 1 1 d . . .
H23 H 0.1554 -0.1635 -0.1111 0.076 Uiso 1 1 calc R A .
C24 C 0.2513(4) -0.1593(3) 0.0476(3) 0.0564(9) Uani 1 1 d . A .
H24 H 0.3248 -0.1559 0.0404 0.068 Uiso 1 1 calc R . .
C25 C 0.2511(3) -0.1609(2) 0.1522(2) 0.0389(6) Uani 1 1 d . . .
C26 C 0.2029(2) -0.32738(17) 0.3056(2) 0.0292(5) Uani 1 1 d . . .
C27 C 0.1863(3) -0.39345(19) 0.2338(3) 0.0389(6) Uani 1 1 d . A .
H27 H 0.1140 -0.3986 0.1728 0.047 Uiso 1 1 calc R . .
C28 C 0.2764(3) -0.4525(2) 0.2514(3) 0.0488(8) Uani 1 1 d . . .
H28 H 0.2646 -0.4977 0.2022 0.059 Uiso 1 1 calc R A .
C29 C 0.3820(3) -0.4458(2) 0.3391(3) 0.0437(7) Uani 1 1 d . A .
H29 H 0.4424 -0.4863 0.3506 0.052 Uiso 1 1 calc R . .
C30 C 0.3994(3) -0.3801(2) 0.4099(3) 0.0394(7) Uani 1 1 d . . .
H30 H 0.4723 -0.3752 0.4702 0.047 Uiso 1 1 calc R A .
C31 C 0.3105(2) -0.32062(18) 0.3940(2) 0.0329(6) Uani 1 1 d . A .
H31 H 0.3234 -0.2754 0.4434 0.039 Uiso 1 1 calc R . .
C32 C -0.0403(2) -0.28674(17) 0.3802(3) 0.0351(6) Uani 1 1 d . . .
C33 C -0.1470(3) -0.2634(2) 0.3004(3) 0.0470(8) Uani 1 1 d . A .
H33 H -0.1489 -0.2217 0.2494 0.056 Uiso 1 1 calc R . .
C34 C -0.2519(3) -0.3009(2) 0.2945(4) 0.0565(10) Uani 1 1 d . . .
H34 H -0.3251 -0.2840 0.2403 0.068 Uiso 1 1 calc R A .
C35 C -0.2493(3) -0.3624(2) 0.3672(4) 0.0557(11) Uani 1 1 d . A .
H35 H -0.3206 -0.3874 0.3639 0.067 Uiso 1 1 calc R . .
C36 C -0.1448(4) -0.3870(3) 0.4433(4) 0.0616(11) Uani 1 1 d . . .
H36 H -0.1432 -0.4311 0.4913 0.074 Uiso 1 1 calc R A .
C37 C -0.0394(3) -0.3487(2) 0.4524(3) 0.0476(8) Uani 1 1 d . A .
H37 H 0.0330 -0.3652 0.5081 0.057 Uiso 1 1 calc R . .
C38 C 0.2416(3) -0.1621(2) 0.6272(3) 0.0474(9) Uani 1 1 d . A .
H38 H 0.2638 -0.1755 0.5654 0.057 Uiso 1 1 calc R . .
C39 C 0.2370(4) -0.2458(3) 0.6843(3) 0.0653(11) Uani 1 1 d . . .
H391 H 0.2146 -0.2342 0.7449 0.098 Uiso 1 1 calc R A .
H392 H 0.3149 -0.2726 0.7109 0.098 Uiso 1 1 calc R . .
H393 H 0.1787 -0.2835 0.6333 0.098 Uiso 1 1 calc R . .
C40 C 0.3363(4) -0.1033(3) 0.7038(3) 0.0614(10) Uani 1 1 d . . .
H401 H 0.3324 -0.0486 0.6689 0.092 Uiso 1 1 calc R A .
H402 H 0.4145 -0.1282 0.7216 0.092 Uiso 1 1 calc R . .
H403 H 0.3225 -0.0955 0.7698 0.092 Uiso 1 1 calc R . .
C41 C 0.3676(3) -0.1563(2) 0.2479(3) 0.0435(7) Uani 1 1 d . A .
H41 H 0.3517 -0.1621 0.3147 0.052 Uiso 1 1 calc R . .
C42 C 0.4504(3) -0.2283(3) 0.2462(3) 0.0642(11) Uani 1 1 d . . .
H421 H 0.4096 -0.2823 0.2393 0.096 Uiso 1 1 calc R A .
H422 H 0.5211 -0.2277 0.3132 0.096 Uiso 1 1 calc R . .
H423 H 0.4731 -0.2207 0.1850 0.096 Uiso 1 1 calc R . .
C43 C 0.4265(4) -0.0706(3) 0.2513(4) 0.0707(12) Uani 1 1 d . . .
H431 H 0.4454 -0.0646 0.1878 0.106 Uiso 1 1 calc R A .
H432 H 0.4992 -0.0670 0.3164 0.106 Uiso 1 1 calc R . .
H433 H 0.3725 -0.0255 0.2519 0.106 Uiso 1 1 calc R . .
C44A C 0.0217(7) 0.0411(6) 0.1650(9) 0.048(2) Uani 0.460(4) 1 d PDU A 1
H441 H 0.0380 0.0309 0.0999 0.057 Uiso 0.460(4) 1 calc PR A 1
H442 H -0.0609 0.0289 0.1547 0.057 Uiso 0.460(4) 1 calc PR A 1
C45A C 0.0754(5) 0.1151(5) 0.2279(8) 0.0446(17) Uani 0.460(4) 1 d PDU A 1
H45A H 0.0309 0.1527 0.2518 0.053 Uiso 0.460(4) 1 calc PR A 1
C46A C 0.1934(5) 0.1287(4) 0.2518(5) 0.0406(12) Uani 0.460(4) 1 d PDU A 1
H46A H 0.2295 0.0922 0.2181 0.049 Uiso 0.460(4) 1 calc PR A 1
C47A C 0.2697(5) 0.1932(5) 0.3233(7) 0.0395(12) Uani 0.460(4) 1 d PDU A 1
C48A C 0.2316(6) 0.2427(5) 0.3876(6) 0.0469(14) Uani 0.460(4) 1 d PDU A 1
H48A H 0.1565 0.2325 0.3896 0.056 Uiso 0.460(4) 1 calc PR A 1
C49A C 0.3020(7) 0.3070(5) 0.4491(6) 0.0567(16) Uani 0.460(4) 1 d PDU A 1
H49A H 0.2748 0.3406 0.4928 0.068 Uiso 0.460(4) 1 calc PR A 1
C50A C 0.4118(7) 0.3228(5) 0.4473(8) 0.0564(17) Uani 0.460(4) 1 d PDU A 1
H50A H 0.4594 0.3672 0.4893 0.068 Uiso 0.460(4) 1 calc PR A 1
C51A C 0.4522(6) 0.2735(5) 0.3843(7) 0.0542(16) Uani 0.460(4) 1 d PDU A 1
H51A H 0.5277 0.2838 0.3835 0.065 Uiso 0.460(4) 1 calc PR A 1
C52A C 0.3821(6) 0.2091(5) 0.3224(6) 0.0479(14) Uani 0.460(4) 1 d PDU A 1
H52A H 0.4099 0.1755 0.2792 0.057 Uiso 0.460(4) 1 calc PR A 1
C44B C 0.0054(7) 0.0506(5) 0.1897(7) 0.0460(18) Uani 0.540(4) 1 d PDU A 2
H443 H -0.0220 0.0188 0.1213 0.055 Uiso 0.540(4) 1 calc PR A 2
H444 H -0.0596 0.0703 0.2095 0.055 Uiso 0.540(4) 1 calc PR A 2
C45B C 0.1013(6) 0.1090(5) 0.2081(5) 0.0427(14) Uani 0.540(4) 1 d PDU A 2
H45B H 0.1283 0.1215 0.1530 0.051 Uiso 0.540(4) 1 calc PR A 2
C46B C 0.1525(4) 0.1460(4) 0.3082(4) 0.0416(11) Uani 0.540(4) 1 d PDU A 2
H46B H 0.1162 0.1356 0.3573 0.050 Uiso 0.540(4) 1 calc PR A 2
C47B C 0.2579(5) 0.2001(5) 0.3461(6) 0.0425(11) Uani 0.540(4) 1 d PDU A 2
C48B C 0.2665(6) 0.2675(4) 0.4141(5) 0.0497(13) Uani 0.540(4) 1 d PDU A 2
H48B H 0.2064 0.2764 0.4404 0.060 Uiso 0.540(4) 1 calc PR A 2
C49B C 0.3617(6) 0.3219(5) 0.4438(6) 0.0551(15) Uani 0.540(4) 1 d PDU A 2
H49B H 0.3645 0.3695 0.4873 0.066 Uiso 0.540(4) 1 calc PR A 2
C50B C 0.4529(6) 0.3075(4) 0.4105(6) 0.0533(15) Uani 0.540(4) 1 d PDU A 2
H50B H 0.5191 0.3442 0.4326 0.064 Uiso 0.540(4) 1 calc PR A 2
C51B C 0.4475(5) 0.2392(4) 0.3447(6) 0.0515(13) Uani 0.540(4) 1 d PDU A 2
H51B H 0.5095 0.2295 0.3211 0.062 Uiso 0.540(4) 1 calc PR A 2
C52B C 0.3515(6) 0.1849(4) 0.3134(6) 0.0440(12) Uani 0.540(4) 1 d PDU A 2
H52B H 0.3489 0.1374 0.2698 0.053 Uiso 0.540(4) 1 calc PR A 2
C53 C 0.1573(5) 0.0853(5) 0.9384(5) 0.1081(19) Uani 1 1 d U . .
H531 H 0.1309 0.0817 0.8601 0.162 Uiso 1 1 calc R . .
H532 H 0.1074 0.1252 0.9566 0.162 Uiso 1 1 calc R . .
H533 H 0.1516 0.0296 0.9673 0.162 Uiso 1 1 calc R . .
C54 C 0.2896(6) 0.1164(5) 0.9889(5) 0.1173(19) Uani 1 1 d U . .
H541 H 0.2932 0.1754 0.9669 0.141 Uiso 1 1 calc R . .
H542 H 0.3180 0.1152 1.0683 0.141 Uiso 1 1 calc R . .
C55 C 0.3657(6) 0.0662(5) 0.9569(5) 0.1137(19) Uani 1 1 d U . .
H551 H 0.3330 0.0637 0.8774 0.136 Uiso 1 1 calc R . .
H552 H 0.3659 0.0081 0.9836 0.136 Uiso 1 1 calc R . .
C56 C 0.4894(6) 0.0962(6) 0.9954(6) 0.119(2) Uani 1 1 d U . .
H561 H 0.4869 0.1551 0.9705 0.142 Uiso 1 1 calc R . .
H562 H 0.5204 0.0980 1.0749 0.142 Uiso 1 1 calc R . .
C57 C 0.5762(6) 0.0517(7) 0.9666(7) 0.149(3) Uani 1 1 d U . .
H571 H 0.5462 0.0469 0.8873 0.179 Uiso 1 1 calc R . .
H572 H 0.5863 -0.0060 0.9966 0.179 Uiso 1 1 calc R . .
C58 C 0.6977(7) 0.0965(7) 1.0085(7) 0.155(3) Uani 1 1 d U . .
H581 H 0.6953 0.1435 0.9606 0.233 Uiso 1 1 calc R . .
H582 H 0.7588 0.0564 1.0101 0.233 Uiso 1 1 calc R . .
H583 H 0.7159 0.1181 1.0812 0.233 Uiso 1 1 calc R . .

loop_
_atom_site_aniso_label
_atom_site_aniso_U_11
_atom_site_aniso_U_22
_atom_site_aniso_U_33
_atom_site_aniso_U_23
_atom_site_aniso_U_13
_atom_site_aniso_U_12
Pd1 0.03064(9) 0.02639(10) 0.04274(11) 0.00237(11) 0.00841(7) -0.00323(10)
Cl1 0.0333(3) 0.0422(6) 0.0519(4) -0.0023(3) 0.0036(3) 0.0004(3)
N1 0.0312(11) 0.0272(11) 0.0336(11) 0.0003(9) 0.0162(9) 0.0010(9)
N3 0.0285(11) 0.0284(12) 0.0268(11) 0.0006(9) 0.0120(9) -0.0013(9)
C2 0.0244(13) 0.0333(14) 0.0253(13) 0.0002(11) 0.0073(10) 0.0017(11)
C4 0.0263(12) 0.0242(12) 0.0338(13) -0.0008(11) 0.0128(10) -0.0023(10)
C5 0.0302(13) 0.0282(13) 0.0354(14) 0.0014(11) 0.0183(11) 0.0006(10)
C6 0.0450(16) 0.0261(14) 0.0454(16) -0.0025(12) 0.0289(14) 0.0010(12)
C7 0.0402(16) 0.0340(16) 0.060(2) -0.0038(14) 0.0301(15) -0.0020(12)
C8 0.0390(17) 0.0418(17) 0.066(2) -0.0064(15) 0.0238(16) 0.0034(13)
C9 0.0363(15) 0.048(3) 0.087(2) -0.0056(19) 0.0180(15) 0.0024(15)
C10 0.0396(16) 0.038(3) 0.121(3) -0.009(2) 0.041(2) 0.0020(14)
C11 0.0564(17) 0.0378(16) 0.106(3) -0.012(3) 0.056(2) -0.002(2)
C12 0.057(2) 0.0349(16) 0.081(2) -0.0084(16) 0.0493(19) -0.0015(15)
C13 0.089(3) 0.051(2) 0.068(2) -0.0033(18) 0.058(2) 0.009(2)
C14 0.088(3) 0.056(2) 0.048(2) 0.0026(16) 0.044(2) 0.015(2)
C15 0.061(2) 0.0378(17) 0.0403(17) 0.0010(14) 0.0303(16) 0.0061(15)
C16 0.0387(14) 0.0289(13) 0.0307(13) 0.0003(11) 0.0161(11) -0.0009(11)
C17 0.0461(16) 0.0301(14) 0.0329(14) 0.0008(11) 0.0112(13) -0.0008(12)
C18 0.0455(17) 0.0365(16) 0.0423(16) 0.0014(13) 0.0086(14) -0.0020(13)
C19 0.0445(18) 0.0441(19) 0.060(2) 0.0031(16) -0.0021(16) -0.0013(15)
C20 0.076(3) 0.0391(18) 0.0419(19) 0.0010(15) -0.0122(18) -0.0048(18)
C21 0.091(3) 0.052(2) 0.0320(17) 0.0000(15) 0.0045(18) 0.001(2)
C22 0.072(2) 0.0411(18) 0.0316(16) 0.0029(14) 0.0134(16) 0.0039(17)
C23 0.085(3) 0.073(3) 0.0402(19) 0.0097(18) 0.035(2) 0.010(2)
C24 0.066(2) 0.068(2) 0.050(2) 0.0110(18) 0.0391(19) 0.0049(19)
C25 0.0446(16) 0.0385(16) 0.0422(16) 0.0036(13) 0.0261(14) 0.0019(13)
C26 0.0291(12) 0.0271(13) 0.0338(13) -0.0015(10) 0.0152(10) -0.0016(10)
C27 0.0341(15) 0.0379(16) 0.0454(16) -0.0081(13) 0.0162(13) -0.0023(12)
C28 0.0510(19) 0.0368(17) 0.064(2) -0.0139(15) 0.0284(17) 0.0002(14)
C29 0.0349(15) 0.0375(17) 0.065(2) 0.0041(14) 0.0259(15) 0.0079(12)
C30 0.0304(14) 0.0410(17) 0.0484(17) 0.0080(14) 0.0172(13) 0.0049(12)
C31 0.0291(13) 0.0308(14) 0.0409(15) -0.0002(12) 0.0160(12) -0.0011(11)
C32 0.0356(14) 0.0283(14) 0.0508(17) -0.0016(12) 0.0271(13) -0.0002(11)
C33 0.0335(15) 0.0456(18) 0.068(2) 0.0075(16) 0.0264(15) -0.0024(13)
C34 0.0348(17) 0.050(2) 0.093(3) -0.006(2) 0.0348(18) -0.0035(15)
C35 0.047(2) 0.042(2) 0.097(3) -0.008(2) 0.048(2) -0.0111(17)
C36 0.072(3) 0.043(2) 0.093(3) 0.008(2) 0.057(3) -0.0087(18)
C37 0.0499(19) 0.0353(16) 0.070(2) 0.0079(16) 0.0374(18) 0.0012(14)
C38 0.064(2) 0.045(2) 0.0348(16) 0.0005(15) 0.0216(16) 0.0123(17)
C39 0.091(3) 0.062(3) 0.044(2) 0.0103(18) 0.028(2) 0.021(2)
C40 0.071(3) 0.062(3) 0.0393(19) -0.0096(17) 0.0089(18) 0.0147(19)
C41 0.0330(15) 0.0544(19) 0.0501(18) 0.0057(15) 0.0239(14) -0.0005(13)
C42 0.054(2) 0.085(3) 0.067(2) 0.019(2) 0.0387(19) 0.022(2)
C43 0.057(2) 0.077(3) 0.084(3) 0.007(2) 0.033(2) -0.023(2)
C44A 0.044(3) 0.040(3) 0.047(3) 0.008(2) 0.006(3) -0.007(2)
C45A 0.043(2) 0.034(2) 0.048(3) 0.010(2) 0.008(2) 0.000(2)
C46A 0.043(2) 0.029(2) 0.047(2) 0.0073(18) 0.0136(18) -0.0005(18)
C47A 0.039(2) 0.0276(19) 0.048(2) 0.0047(18) 0.0135(18) -0.0030(18)
C48A 0.046(3) 0.032(3) 0.053(3) 0.000(2) 0.009(2) -0.005(2)
C49A 0.053(3) 0.035(3) 0.063(3) 0.001(2) 0.002(3) -0.009(2)
C50A 0.052(3) 0.034(2) 0.063(3) 0.004(2) 0.001(3) -0.010(3)
C51A 0.049(2) 0.036(3) 0.062(3) 0.004(2) 0.004(2) -0.010(3)
C52A 0.044(2) 0.035(2) 0.056(2) 0.006(2) 0.010(2) -0.010(2)
C44B 0.044(3) 0.038(2) 0.048(3) 0.005(2) 0.008(2) -0.003(2)
C45B 0.044(2) 0.036(2) 0.044(3) 0.0091(18) 0.0124(19) -0.003(2)
C46B 0.042(2) 0.031(2) 0.048(2) 0.0044(17) 0.0127(18) 0.0000(17)
C47B 0.0424(18) 0.0286(18) 0.051(2) 0.0035(17) 0.0118(17) -0.0034(16)
C48B 0.050(3) 0.032(3) 0.056(3) 0.000(2) 0.008(2) -0.008(2)
C49B 0.052(3) 0.034(2) 0.063(2) 0.001(2) 0.005(3) -0.007(3)
C50B 0.049(2) 0.032(3) 0.062(3) 0.003(2) 0.003(2) -0.006(2)
C51B 0.046(2) 0.036(3) 0.063(3) 0.004(2) 0.010(2) -0.007(2)
C52B 0.042(2) 0.032(2) 0.054(2) 0.003(2) 0.014(2) -0.007(2)
C53 0.087(4) 0.122(5) 0.112(4) 0.020(4) 0.035(3) 0.016(3)
C54 0.114(4) 0.153(5) 0.091(3) 0.009(4) 0.047(3) 0.034(4)
C55 0.103(4) 0.155(5) 0.079(3) 0.042(3) 0.031(3) 0.030(4)
C56 0.084(3) 0.177(6) 0.095(3) 0.025(4) 0.035(3) 0.022(4)
C57 0.096(4) 0.219(7) 0.126(5) 0.020(5) 0.036(4) 0.026(4)
C58 0.096(5) 0.233(9) 0.125(5) 0.050(6) 0.031(4) 0.017(5)

loop_
_atom_type_symbol
_atom_type_description
_atom_type_number_in_cell
_atom_type_scat_dispersion_real
_atom_type_scat_dispersion_imag
_atom_type_scat_source
C C 112 0.0033 0.0016
; International Tables for Crystallography (1992). 
Vol. C, Tables 4.2.6.8 and 6.1.1.4
;
H H 122 0.0000 0.0000
; International Tables for Crystallography (1992). 
Vol. C, Tables 4.2.6.8 and 6.1.1.4
;
Cl Cl 2 0.1484 0.1585
; International Tables for Crystallography (1992). 
Vol. C, Tables 4.2.6.8 and 6.1.1.4
;
N N 4 0.0061 0.0033
; International Tables for Crystallography (1992). 
Vol. C, Tables 4.2.6.8 and 6.1.1.4
;
Pd Pd 2 -0.9988 1.0072
; International Tables for Crystallography (1992). 
Vol. C, Tables 4.2.6.8 and 6.1.1.4
;

loop_
_geom_angle_atom_site_label_1
_geom_angle_atom_site_label_2
_geom_angle_atom_site_label_3
_geom_angle
C2 Pd1 C44B 102.99(19)
C2 Pd1 C45B 140.21(15)
C44B Pd1 C45B 39.9(2)
C2 Pd1 C45A 138.84(16)
C2 Pd1 C44A 101.6(2)
C2 Pd1 C46B 164.34(16)
C44B Pd1 C46B 67.5(2)
C45B Pd1 C46B 36.49(17)
C2 Pd1 C46A 161.43(16)
C45A Pd1 C46A 36.18(19)
C44A Pd1 C46A 66.3(2)
C2 Pd1 Cl1 90.66(8)
C44B Pd1 Cl1 166.10(18)
C45B Pd1 Cl1 127.56(14)
C45A Pd1 Cl1 130.25(14)
C44A Pd1 Cl1 163.9(3)
C46B Pd1 Cl1 98.63(13)
C46A Pd1 Cl1 99.14(14)
C2 N1 C6 125.8(2)
C2 N1 C5 113.8(2)
C6 N1 C5 120.3(2)
C2 N3 C16 125.9(2)
C2 N3 C4 113.4(2)
C16 N3 C4 117.9(2)
N3 C2 N1 108.3(2)
N3 C2 Pd1 123.3(2)
N1 C2 Pd1 128.1(2)
N3 C4 C26 113.3(2)
N3 C4 C5 102.2(2)
C26 C4 C5 114.5(2)
N3 C4 H4 108.9
C26 C4 H4 108.9
C5 C4 H4 108.9
N1 C5 C32 114.3(2)
N1 C5 C4 102.0(2)
C32 C5 C4 114.3(2)
N1 C5 H5 108.6
C32 C5 H5 108.6
C4 C5 H5 108.6
C15 C6 C7 121.8(3)
C15 C6 N1 120.7(3)
C7 C6 N1 117.3(3)
C8 C7 C12 117.8(3)
C8 C7 C6 124.3(3)
C12 C7 C6 117.9(3)
C9 C8 C7 121.6(3)
C9 C8 H8 119.2
C7 C8 H8 119.2
C8 C9 C10 119.8(4)
C8 C9 H9 120.1
C10 C9 H9 120.1
C11 C10 C9 120.6(3)
C11 C10 H10 119.7
C9 C10 H10 119.7
C10 C11 C12 121.3(3)
C10 C11 H11 119.3
C12 C11 H11 119.3
C13 C12 C11 121.7(3)
C13 C12 C7 119.4(3)
C11 C12 C7 118.9(4)
C14 C13 C12 120.8(3)
C14 C13 H13 119.6
C12 C13 H13 119.6
C13 C14 C15 121.6(4)
C13 C14 H14 119.2
C15 C14 H14 119.2
C6 C15 C14 118.5(3)
C6 C15 C38 124.9(3)
C14 C15 C38 116.6(3)
C25 C16 C17 121.7(3)
C25 C16 N3 121.2(2)
C17 C16 N3 117.0(2)
C18 C17 C22 117.4(3)
C18 C17 C16 123.2(3)
C22 C17 C16 119.3(3)
C19 C18 C17 121.6(3)
C19 C18 H18 119.2
C17 C18 H18 119.2
C18 C19 C20 119.8(4)
C18 C19 H19 120.1
C20 C19 H19 120.1
C21 C20 C19 120.1(3)
C21 C20 H20 120.0
C19 C20 H20 120.0
C20 C21 C22 121.2(4)
C20 C21 H21 119.4
C22 C21 H21 119.4
C21 C22 C23 122.2(3)
C21 C22 C17 119.8(4)
C23 C22 C17 118.0(3)
C24 C23 C22 121.1(3)
C24 C23 H23 119.5
C22 C23 H23 119.5
C23 C24 C25 122.6(3)
C23 C24 H24 118.7
C25 C24 H24 118.7
C16 C25 C24 117.2(3)
C16 C25 C41 124.1(3)
C24 C25 C41 118.7(3)
C27 C26 C31 119.0(3)
C27 C26 C4 119.9(2)
C31 C26 C4 121.1(2)
C26 C27 C28 119.9(3)
C26 C27 H27 120.1
C28 C27 H27 120.1
C29 C28 C27 120.8(3)
C29 C28 H28 119.6
C27 C28 H28 119.6
C30 C29 C28 119.6(3)
C30 C29 H29 120.2
C28 C29 H29 120.2
C29 C30 C31 120.5(3)
C29 C30 H30 119.7
C31 C30 H30 119.7
C30 C31 C26 120.2(3)
C30 C31 H31 119.9
C26 C31 H31 119.9
C37 C32 C33 118.9(3)
C37 C32 C5 119.4(3)
C33 C32 C5 121.6(3)
C32 C33 C34 120.3(3)
C32 C33 H33 119.9
C34 C33 H33 119.9
C35 C34 C33 120.0(4)
C35 C34 H34 120.0
C33 C34 H34 120.0
C36 C35 C34 119.8(3)
C36 C35 H35 120.1
C34 C35 H35 120.1
C35 C36 C37 121.1(4)
C35 C36 H36 119.5
C37 C36 H36 119.5
C32 C37 C36 119.9(4)
C32 C37 H37 120.0
C36 C37 H37 120.0
C15 C38 C40 111.5(3)
C15 C38 C39 110.6(3)
C40 C38 C39 110.6(3)
C15 C38 H38 108.0
C40 C38 H38 108.0
C39 C38 H38 108.0
C38 C39 H391 109.5
C38 C39 H392 109.5
H391 C39 H392 109.5
C38 C39 H393 109.5
H391 C39 H393 109.5
H392 C39 H393 109.5
C38 C40 H401 109.5
C38 C40 H402 109.5
H401 C40 H402 109.5
C38 C40 H403 109.5
H401 C40 H403 109.5
H402 C40 H403 109.5
C25 C41 C43 110.3(3)
C25 C41 C42 111.3(3)
C43 C41 C42 110.5(3)
C25 C41 H41 108.2
C43 C41 H41 108.2
C42 C41 H41 108.2
C41 C42 H421 109.5
C41 C42 H422 109.5
H421 C42 H422 109.5
C41 C42 H423 109.5
H421 C42 H423 109.5
H422 C42 H423 109.5
C41 C43 H431 109.5
C41 C43 H432 109.5
H431 C43 H432 109.5
C41 C43 H433 109.5
H431 C43 H433 109.5
H432 C43 H433 109.5
C45A C44A Pd1 70.1(6)
C45A C44A H441 116.6
Pd1 C44A H441 116.6
C45A C44A H442 116.6
Pd1 C44A H442 116.6
H441 C44A H442 113.6
C46A C45A C44A 117.5(7)
C46A C45A Pd1 77.4(5)
C44A C45A Pd1 70.2(6)
C46A C45A H45A 121.2
C44A C45A H45A 121.2
Pd1 C45A H45A 122.4
C45A C46A C47A 127.5(5)
C45A C46A Pd1 66.4(5)
C47A C46A Pd1 122.1(5)
C45A C46A H46A 116.3
C47A C46A H46A 116.3
Pd1 C46A H46A 81.5
C48A C47A C52A 118.7(4)
C48A C47A C46A 121.4(5)
C52A C47A C46A 119.8(5)
C47A C48A C49A 120.5(5)
C47A C48A H48A 119.7
C49A C48A H48A 119.7
C50A C49A C48A 120.5(6)
C50A C49A H49A 119.7
C48A C49A H49A 119.7
C49A C50A C51A 119.9(6)
C49A C50A H50A 120.1
C51A C50A H50A 120.1
C50A C51A C52A 119.9(6)
C50A C51A H51A 120.0
C52A C51A H51A 120.0
C51A C52A C47A 120.5(5)
C51A C52A H52A 119.8
C47A C52A H52A 119.8
C45B C44B Pd1 71.5(5)
C45B C44B H443 116.4
Pd1 C44B H443 116.4
C45B C44B H444 116.4
Pd1 C44B H444 116.4
H443 C44B H444 113.4
C46B C45B C44B 118.1(6)
C46B C45B Pd1 76.5(4)
C44B C45B Pd1 68.6(5)
C46B C45B H45B 121.0
C44B C45B H45B 121.0
Pd1 C45B H45B 125.6
C45B C46B C47B 126.3(4)
C45B C46B Pd1 67.0(4)
C47B C46B Pd1 124.7(4)
C45B C46B H46B 116.9
C47B C46B H46B 116.9
Pd1 C46B H46B 78.7
C48B C47B C52B 118.8(4)
C48B C47B C46B 120.5(5)
C52B C47B C46B 120.7(5)
C49B C48B C47B 120.6(5)
C49B C48B H48B 119.7
C47B C48B H48B 119.7
C48B C49B C50B 120.4(6)
C48B C49B H49B 119.8
C50B C49B H49B 119.8
C49B C50B C51B 119.8(6)
C49B C50B H50B 120.1
C51B C50B H50B 120.1
C50B C51B C52B 120.1(5)
C50B C51B H51B 119.9
C52B C51B H51B 119.9
C51B C52B C47B 120.2(5)
C51B C52B H52B 119.9
C47B C52B H52B 119.9
C54 C53 H531 109.5
C54 C53 H532 109.5
H531 C53 H532 109.5
C54 C53 H533 109.5
H531 C53 H533 109.5
H532 C53 H533 109.5
C55 C54 C53 112.7(7)
C55 C54 H541 109.1
C53 C54 H541 109.1
C55 C54 H542 109.1
C53 C54 H542 109.1
H541 C54 H542 107.8
C54 C55 C56 115.0(7)
C54 C55 H551 108.5
C56 C55 H551 108.5
C54 C55 H552 108.5
C56 C55 H552 108.5
H551 C55 H552 107.5
C57 C56 C55 120.7(8)
C57 C56 H561 107.1
C55 C56 H561 107.1
C57 C56 H562 107.1
C55 C56 H562 107.1
H561 C56 H562 106.8
C56 C57 C58 112.6(9)
C56 C57 H571 109.1
C58 C57 H571 109.1
C56 C57 H572 109.1
C58 C57 H572 109.1
H571 C57 H572 107.8
C57 C58 H581 109.5
C57 C58 H582 109.5
H581 C58 H582 109.5
C57 C58 H583 109.5
H581 C58 H583 109.5
H582 C58 H583 109.5

loop_
_geom_bond_atom_site_label_1
_geom_bond_atom_site_label_2
_geom_bond_distance
Pd1 C2 2.016(3)
Pd1 C44B 2.096(9)
Pd1 C45B 2.135(8)
Pd1 C45A 2.137(9)
Pd1 C44A 2.138(11)
Pd1 C46B 2.256(6)
Pd1 C46A 2.276(6)
Pd1 Cl1 2.3623(7)
N1 C2 1.344(4)
N1 C6 1.454(4)
N1 C5 1.484(3)
N3 C2 1.343(4)
N3 C16 1.441(3)
N3 C4 1.490(3)
C4 C26 1.508(4)
C4 C5 1.551(4)
C4 H4 1.0000
C5 C32 1.521(4)
C5 H5 1.0000
C6 C15 1.367(5)
C6 C7 1.437(4)
C7 C8 1.397(5)
C7 C12 1.430(5)
C8 C9 1.382(5)
C8 H8 0.9500
C9 C10 1.405(6)
C9 H9 0.9500
C10 C11 1.333(6)
C10 H10 0.9500
C11 C12 1.425(5)
C11 H11 0.9500
C12 C13 1.404(6)
C13 C14 1.364(6)
C13 H13 0.9500
C14 C15 1.426(5)
C14 H14 0.9500
C15 C38 1.526(5)
C16 C25 1.382(4)
C16 C17 1.423(4)
C17 C18 1.415(5)
C17 C22 1.420(4)
C18 C19 1.366(5)
C18 H18 0.9500
C19 C20 1.413(6)
C19 H19 0.9500
C20 C21 1.351(6)
C20 H20 0.9500
C21 C22 1.404(5)
C21 H21 0.9500
C22 C23 1.410(6)
C23 C24 1.358(6)
C23 H23 0.9500
C24 C25 1.416(5)
C24 H24 0.9500
C25 C41 1.510(5)
C26 C27 1.389(4)
C26 C31 1.397(4)
C27 C28 1.400(4)
C27 H27 0.9500
C28 C29 1.377(5)
C28 H28 0.9500
C29 C30 1.374(5)
C29 H29 0.9500
C30 C31 1.397(4)
C30 H30 0.9500
C31 H31 0.9500
C32 C37 1.383(4)
C32 C33 1.384(5)
C33 C34 1.397(4)
C33 H33 0.9500
C34 C35 1.377(6)
C34 H34 0.9500
C35 C36 1.351(6)
C35 H35 0.9500
C36 C37 1.395(5)
C36 H36 0.9500
C37 H37 0.9500
C38 C40 1.534(6)
C38 C39 1.550(6)
C38 H38 1.0000
C39 H391 0.9800
C39 H392 0.9800
C39 H393 0.9800
C40 H401 0.9800
C40 H402 0.9800
C40 H403 0.9800
C41 C43 1.534(5)
C41 C42 1.538(5)
C41 H41 1.0000
C42 H421 0.9800
C42 H422 0.9800
C42 H423 0.9800
C43 H431 0.9800
C43 H432 0.9800
C43 H433 0.9800
C44A C45A 1.449(7)
C44A H441 0.9900
C44A H442 0.9900
C45A C46A 1.376(6)
C45A H45A 0.9500
C46A C47A 1.467(6)
C46A H46A 0.9500
C47A C48A 1.385(4)
C47A C52A 1.412(7)
C48A C49A 1.386(4)
C48A H48A 0.9500
C49A C50A 1.385(4)
C49A H49A 0.9500
C50A C51A 1.385(4)
C50A H50A 0.9500
C51A C52A 1.386(4)
C51A H51A 0.9500
C52A H52A 0.9500
C44B C45B 1.443(7)
C44B H443 0.9900
C44B H444 0.9900
C45B C46B 1.380(6)
C45B H45B 0.9500
C46B C47B 1.470(6)
C46B H46B 0.9500
C47B C48B 1.388(4)
C47B C52B 1.409(7)
C48B C49B 1.383(4)
C48B H48B 0.9500
C49B C50B 1.385(4)
C49B H49B 0.9500
C50B C51B 1.387(4)
C50B H50B 0.9500
C51B C52B 1.387(4)
C51B H51B 0.9500
C52B H52B 0.9500
C53 C54 1.579(9)
C53 H531 0.9800
C53 H532 0.9800
C53 H533 0.9800
C54 C55 1.422(9)
C54 H541 0.9900
C54 H542 0.9900
C55 C56 1.482(9)
C55 H551 0.9900
C55 H552 0.9900
C56 C57 1.457(10)
C56 H561 0.9900
C56 H562 0.9900
C57 C58 1.550(11)
C57 H571 0.9900
C57 H572 0.9900
C58 H581 0.9800
C58 H582 0.9800
C58 H583 0.9800

loop_
_geom_torsion_atom_site_label_1
_geom_torsion_atom_site_label_2
_geom_torsion_atom_site_label_3
_geom_torsion_atom_site_label_4
_geom_torsion
C16 N3 C2 N1 162.9(2)
C4 N3 C2 N1 2.4(3)
C16 N3 C2 Pd1 -23.6(4)
C4 N3 C2 Pd1 175.92(17)
C6 N1 C2 N3 -179.6(2)
C5 N1 C2 N3 2.1(3)
C6 N1 C2 Pd1 7.3(4)
C5 N1 C2 Pd1 -171.04(19)
C44B Pd1 C2 N3 85.5(3)
C45B Pd1 C2 N3 68.1(4)
C45A Pd1 C2 N3 88.7(5)
C44A Pd1 C2 N3 72.4(4)
C46B Pd1 C2 N3 136.3(5)
C46A Pd1 C2 N3 25.2(6)
Cl1 Pd1 C2 N3 -97.1(2)
C44B Pd1 C2 N1 -102.3(4)
C45B Pd1 C2 N1 -119.8(4)
C45A Pd1 C2 N1 -99.2(5)
C44A Pd1 C2 N1 -115.4(4)
C46B Pd1 C2 N1 -51.5(6)
C46A Pd1 C2 N1 -162.7(5)
Cl1 Pd1 C2 N1 75.1(2)
C2 N3 C4 C26 -129.1(2)
C16 N3 C4 C26 68.7(3)
C2 N3 C4 C5 -5.5(3)
C16 N3 C4 C5 -167.6(2)
C2 N1 C5 C32 -129.2(3)
C6 N1 C5 C32 52.4(3)
C2 N1 C5 C4 -5.3(3)
C6 N1 C5 C4 176.3(2)
N3 C4 C5 N1 5.9(2)
C26 C4 C5 N1 128.7(2)
N3 C4 C5 C32 129.8(2)
C26 C4 C5 C32 -107.4(3)
C2 N1 C6 C15 -111.1(3)
C5 N1 C6 C15 67.2(4)
C2 N1 C6 C7 74.5(4)
C5 N1 C6 C7 -107.2(3)
C15 C6 C7 C8 176.2(3)
N1 C6 C7 C8 -9.5(4)
C15 C6 C7 C12 -3.1(5)
N1 C6 C7 C12 171.1(3)
C12 C7 C8 C9 0.3(5)
C6 C7 C8 C9 -179.0(3)
C7 C8 C9 C10 -0.6(5)
C8 C9 C10 C11 0.2(6)
C9 C10 C11 C12 0.4(6)
C10 C11 C12 C13 177.3(4)
C10 C11 C12 C7 -0.6(6)
C8 C7 C12 C13 -177.8(3)
C6 C7 C12 C13 1.6(5)
C8 C7 C12 C11 0.3(5)
C6 C7 C12 C11 179.6(3)
C11 C12 C13 C14 -176.7(4)
C7 C12 C13 C14 1.3(6)
C12 C13 C14 C15 -2.8(6)
C7 C6 C15 C14 1.7(5)
N1 C6 C15 C14 -172.4(3)
C7 C6 C15 C38 -177.1(3)
N1 C6 C15 C38 8.8(5)
C13 C14 C15 C6 1.3(6)
C13 C14 C15 C38 -179.8(4)
C2 N3 C16 C25 98.6(3)
C4 N3 C16 C25 -101.6(3)
C2 N3 C16 C17 -85.6(3)
C4 N3 C16 C17 74.1(3)
C25 C16 C17 C18 -174.3(3)
N3 C16 C17 C18 10.0(4)
C25 C16 C17 C22 4.4(5)
N3 C16 C17 C22 -171.3(3)
C22 C17 C18 C19 1.1(5)
C16 C17 C18 C19 179.8(3)
C17 C18 C19 C20 0.6(5)
C18 C19 C20 C21 -1.6(6)
C19 C20 C21 C22 0.8(6)
C20 C21 C22 C23 -178.0(4)
C20 C21 C22 C17 1.0(6)
C18 C17 C22 C21 -1.9(5)
C16 C17 C22 C21 179.3(3)
C18 C17 C22 C23 177.1(3)
C16 C17 C22 C23 -1.7(5)
C21 C22 C23 C24 177.2(4)
C17 C22 C23 C24 -1.8(6)
C22 C23 C24 C25 2.7(7)
C17 C16 C25 C24 -3.5(5)
N3 C16 C25 C24 172.1(3)
C17 C16 C25 C41 175.7(3)
N3 C16 C25 C41 -8.7(5)
C23 C24 C25 C16 -0.1(6)
C23 C24 C25 C41 -179.3(4)
N3 C4 C26 C27 -113.4(3)
C5 C4 C26 C27 130.1(3)
N3 C4 C26 C31 66.9(3)
C5 C4 C26 C31 -49.6(3)
C31 C26 C27 C28 0.7(4)
C4 C26 C27 C28 -179.0(3)
C26 C27 C28 C29 -0.2(5)
C27 C28 C29 C30 -0.4(5)
C28 C29 C30 C31 0.5(5)
C29 C30 C31 C26 0.0(4)
C27 C26 C31 C30 -0.6(4)
C4 C26 C31 C30 179.1(3)
N1 C5 C32 C37 -126.5(3)
C4 C5 C32 C37 116.5(3)
N1 C5 C32 C33 56.0(4)
C4 C5 C32 C33 -60.9(4)
C37 C32 C33 C34 1.2(5)
C5 C32 C33 C34 178.7(3)
C32 C33 C34 C35 -1.1(6)
C33 C34 C35 C36 -0.9(6)
C34 C35 C36 C37 2.7(6)
C33 C32 C37 C36 0.5(5)
C5 C32 C37 C36 -177.0(3)
C35 C36 C37 C32 -2.5(6)
C6 C15 C38 C40 125.8(4)
C14 C15 C38 C40 -53.0(5)
C6 C15 C38 C39 -110.7(4)
C14 C15 C38 C39 70.5(4)
C16 C25 C41 C43 -113.7(4)
C24 C25 C41 C43 65.5(4)
C16 C25 C41 C42 123.2(3)
C24 C25 C41 C42 -57.6(4)
C45A C46A C47A C48A 8.6(14)
C45A C46A C47A C52A -167.6(9)
C52A C47A C48A C49A 0.6(14)
C46A C47A C48A C49A -175.6(8)
C47A C48A C49A C50A -0.1(13)
C48A C49A C50A C51A -0.5(14)
C49A C50A C51A C52A 0.6(14)
C50A C51A C52A C47A -0.1(14)
C48A C47A C52A C51A -0.5(14)
C46A C47A C52A C51A 175.8(8)
C45B C46B C47B C48B 144.3(8)
C45B C46B C47B C52B -35.0(12)
C52B C47B C48B C49B 3.9(12)
C46B C47B C48B C49B -175.4(7)
C47B C48B C49B C50B -3.2(12)
C48B C49B C50B C51B 1.6(11)
C49B C50B C51B C52B -0.7(11)
C50B C51B C52B C47B 1.5(11)
C48B C47B C52B C51B -3.1(12)
C46B C47B C52B C51B 176.3(7)
C53 C54 C55 C56 175.7(6)
C54 C55 C56 C57 -178.7(7)
C55 C56 C57 C58 176.2(7)
